data_1513918
loop_
_publ_author_name
'Li, Qiong'
'Zhang, Shu-Yu'
'He, Gang'
'Ai, Zhaoyan'
'Nack, William A.'
'Chen, Gong'

_publ_section_title
;
 Copper-catalyzed carboxamide-directed ortho amination of anilines with
 alkylamines at room temperature.
;
_journal_issue 6
_journal_name_full 'Organic letters'
_journal_page_first 1764
_journal_page_last 1767
_journal_paper_doi 10.1021/ol500464x
_journal_volume 16
_journal_year 2014
_chemical_formula_moiety 'C15 H16 N4 O2'
_chemical_formula_sum 'C15 H16 N4 O2'
_chemical_formula_weight 284.32
_chemical_name_systematic
; 
 ? 
;
_space_group_IT_number 19
_symmetry_cell_setting orthorhombic
_symmetry_space_group_name_Hall 'P 2ac 2ab'
_symmetry_space_group_name_H-M 'P 21 21 21'
_atom_sites_solution_hydrogens geom
_atom_sites_solution_primary direct
_atom_sites_solution_secondary difmap
_audit_creation_method SHELXL-97
_cell_angle_alpha 90.00
_cell_angle_beta 90.00
_cell_angle_gamma 90.00
_cell_formula_units_Z 4
_cell_length_a 7.071(3)
_cell_length_b 11.759(4)
_cell_length_c 17.021(6)
_cell_measurement_reflns_used 3950
_cell_measurement_temperature 298(2)
_cell_measurement_theta_max 24.823
_cell_measurement_theta_min 2.690
_cell_volume 1415.3(9)
_computing_cell_refinement 'Bruker SMART'
_computing_data_collection 'Bruker SMART'
_computing_data_reduction 'Bruker SAINT'
_computing_molecular_graphics 'Bruker SHELXTL'
_computing_publication_material 'Bruker SHELXTL'
_computing_structure_refinement 'SHELXL-97 (Sheldrick, 1997)'
_computing_structure_solution 'SHELXS-97 (Sheldrick, 1990)'
_diffrn_ambient_temperature 298(2)
_diffrn_measured_fraction_theta_full 0.994
_diffrn_measured_fraction_theta_max 0.994
_diffrn_measurement_device_type 'CCD area detector'
_diffrn_measurement_method 'phi and omega scans'
_diffrn_radiation_monochromator graphite
_diffrn_radiation_source 'fine-focus sealed tube'
_diffrn_radiation_type MoK\a
_diffrn_radiation_wavelength 0.71073
_diffrn_reflns_av_R_equivalents 0.0465
_diffrn_reflns_av_sigmaI/netI 0.0449
_diffrn_reflns_limit_h_max 9
_diffrn_reflns_limit_h_min -9
_diffrn_reflns_limit_k_max 15
_diffrn_reflns_limit_k_min -15
_diffrn_reflns_limit_l_max 21
_diffrn_reflns_limit_l_min -22
_diffrn_reflns_number 10606
_diffrn_reflns_theta_full 28.41
_diffrn_reflns_theta_max 28.41
_diffrn_reflns_theta_min 2.10
_exptl_absorpt_coefficient_mu 0.092
_exptl_absorpt_correction_T_max 0.9827
_exptl_absorpt_correction_T_min 0.9809
_exptl_absorpt_correction_type multi-scan
_exptl_absorpt_process_details SADABS
_exptl_crystal_colour colorless
_exptl_crystal_density_diffrn 1.334
_exptl_crystal_density_method 'not measured'
_exptl_crystal_description block
_exptl_crystal_F_000 600
_exptl_crystal_size_max 0.21
_exptl_crystal_size_mid 0.20
_exptl_crystal_size_min 0.19
_refine_diff_density_max 0.190
_refine_diff_density_min -0.164
_refine_diff_density_rms 0.037
_refine_ls_abs_structure_details 'Flack H D (1983), Acta Cryst. A39, 876-881'
_refine_ls_abs_structure_Flack 2.1(15)
_refine_ls_extinction_method none
_refine_ls_goodness_of_fit_ref 1.037
_refine_ls_hydrogen_treatment mixed
_refine_ls_matrix_type full
_refine_ls_number_parameters 194
_refine_ls_number_reflns 3545
_refine_ls_number_restraints 0
_refine_ls_restrained_S_all 1.037
_refine_ls_R_factor_all 0.0547
_refine_ls_R_factor_gt 0.0460
_refine_ls_shift/su_max 0.002
_refine_ls_shift/su_mean 0.000
_refine_ls_structure_factor_coef Fsqd
_refine_ls_weighting_details 'calc w=1/[\s^2^(Fo^2^)+(0.0533P)^2^+0.1187P] where P=(Fo^2^+2Fc^2^)/3'
_refine_ls_weighting_scheme calc
_refine_ls_wR_factor_gt 0.1100
_refine_ls_wR_factor_ref 0.1159
_reflns_number_gt 3018
_reflns_number_total 3545
_reflns_threshold_expression >2sigma(I)
_cod_data_source_file ol500464x_si_004.cif
_cod_data_source_block suz4s
_cod_depositor_comments
;
The following automatic conversions were performed:

'_symmetry_cell_setting' value 'Orthorhombic' changed to
'orthorhombic' according to
/usr/data/users/saulius/crontab/automatic-downloads/current/ACS/lib/dictionaries/cif_core.dic
dictionary named 'cif_core.dic' version 2.4.2 from 2011-04-26.

Automatic conversion script
Id: cif_fix_values 2281 2013-09-26 08:29:07Z andrius 
;
_cod_original_cell_volume 1415.4(8)
_cod_original_sg_symbol_H-M P2(1)2(1)2(1)
_cod_database_code 1513918

loop_
_symmetry_equiv_pos_as_xyz
'x, y, z'
'-x+1/2, -y, z+1/2'
'-x, y+1/2, -z+1/2'
'x+1/2, -y+1/2, -z'

loop_
_atom_site_label
_atom_site_type_symbol
_atom_site_fract_x
_atom_site_fract_y
_atom_site_fract_z
_atom_site_U_iso_or_equiv
_atom_site_adp_type
_atom_site_occupancy
_atom_site_symmetry_multiplicity
_atom_site_calc_flag
_atom_site_refinement_flags
C1 C 0.1706(3) 0.72892(14) 0.33457(10) 0.0493(4) Uani 1 1 d .
C2 C -0.0053(2) 0.66036(13) 0.34810(9) 0.0443(3) Uani 1 1 d .
C3 C -0.1164(3) 0.67864(16) 0.41392(10) 0.0518(4) Uani 1 1 d .
H3 H -0.0847 0.7347 0.4502 0.062 Uiso 1 1 calc R
C4 C -0.2739(3) 0.61256(18) 0.42457(12) 0.0607(5) Uani 1 1 d .
H4 H -0.3488 0.6214 0.4691 0.073 Uiso 1 1 calc R
C5 C -0.3196(3) 0.53304(18) 0.36856(14) 0.0681(6) Uani 1 1 d .
H5 H -0.4265 0.4876 0.3741 0.082 Uiso 1 1 calc R
C6 C -0.2037(3) 0.52213(19) 0.30406(14) 0.0682(6) Uani 1 1 d .
H6 H -0.2366 0.4694 0.2657 0.082 Uiso 1 1 calc R
C7 C 0.4297(2) 0.74290(13) 0.23697(10) 0.0427(3) Uani 1 1 d .
C8 C 0.5483(2) 0.81842(15) 0.27452(11) 0.0520(4) Uani 1 1 d .
H8 H 0.5232 0.8424 0.3255 0.062 Uiso 1 1 calc R
C9 C 0.7059(3) 0.85772(15) 0.23444(12) 0.0549(4) Uani 1 1 d .
H9 H 0.7872 0.9099 0.2577 0.066 Uiso 1 1 calc R
C10 C 0.7397(2) 0.81867(16) 0.16045(12) 0.0556(4) Uani 1 1 d .
H10 H 0.8467 0.8451 0.1344 0.067 Uiso 1 1 calc R
C11 C 0.4748(2) 0.70817(13) 0.16019(9) 0.0409(3) Uani 1 1 d .
C12 C 0.1810(3) 0.68301(16) 0.09007(12) 0.0588(5) Uani 1 1 d .
H12A H 0.2144 0.7309 0.0458 0.071 Uiso 1 1 calc R
H12B H 0.1213 0.7303 0.1297 0.071 Uiso 1 1 calc R
C13 C 0.0462(3) 0.5923(2) 0.06389(14) 0.0693(6) Uani 1 1 d .
H13A H 0.0074 0.5473 0.1089 0.083 Uiso 1 1 calc R
H13B H -0.0658 0.6274 0.0416 0.083 Uiso 1 1 calc R
C14 C 0.4388(3) 0.55771(16) 0.06340(11) 0.0571(5) Uani 1 1 d .
H14A H 0.5497 0.5204 0.0849 0.069 Uiso 1 1 calc R
H14B H 0.4776 0.6029 0.0185 0.069 Uiso 1 1 calc R
C15 C 0.2953(3) 0.47046(17) 0.03861(13) 0.0657(5) Uani 1 1 d .
H15A H 0.3511 0.4207 -0.0005 0.079 Uiso 1 1 calc R
H15B H 0.2610 0.4243 0.0837 0.079 Uiso 1 1 calc R
H1N H 0.214(3) 0.6415(17) 0.2482(12) 0.056(6) Uiso 1 1 d .
N1 N 0.35227(19) 0.63035(11) 0.12270(8) 0.0413(3) Uani 1 1 d .
N2 N 0.6278(2) 0.74444(12) 0.12297(9) 0.0512(3) Uani 1 1 d .
N3 N 0.2676(2) 0.69570(13) 0.27103(9) 0.0499(3) Uani 1 1 d .
N4 N -0.0471(2) 0.58294(13) 0.29358(9) 0.0538(4) Uani 1 1 d .
O1 O 0.2158(2) 0.80700(14) 0.37758(9) 0.0834(5) Uani 1 1 d .
O2 O 0.1311(2) 0.52070(13) 0.00722(8) 0.0696(4) Uani 1 1 d .

loop_
_atom_site_aniso_label
_atom_site_aniso_U_11
_atom_site_aniso_U_22
_atom_site_aniso_U_33
_atom_site_aniso_U_23
_atom_site_aniso_U_13
_atom_site_aniso_U_12
C1 0.0536(9) 0.0518(9) 0.0425(8) -0.0067(7) 0.0053(8) -0.0050(8)
C2 0.0454(8) 0.0477(8) 0.0398(8) 0.0021(6) 0.0029(7) 0.0025(7)
C3 0.0535(9) 0.0595(10) 0.0426(9) -0.0015(7) 0.0063(8) 0.0056(8)
C4 0.0538(10) 0.0729(12) 0.0555(11) 0.0076(9) 0.0172(9) 0.0046(9)
C5 0.0533(11) 0.0711(12) 0.0798(14) 0.0034(11) 0.0166(11) -0.0142(10)
C6 0.0622(12) 0.0706(12) 0.0718(13) -0.0156(10) 0.0102(10) -0.0173(11)
C7 0.0395(7) 0.0452(8) 0.0434(8) -0.0010(7) -0.0004(6) -0.0006(7)
C8 0.0487(9) 0.0564(9) 0.0510(10) -0.0051(8) -0.0022(8) -0.0047(8)
C9 0.0455(8) 0.0531(9) 0.0663(11) 0.0010(8) -0.0081(8) -0.0084(8)
C10 0.0389(8) 0.0605(10) 0.0674(12) 0.0079(9) 0.0057(8) -0.0031(8)
C11 0.0386(7) 0.0436(7) 0.0404(8) 0.0030(6) -0.0014(6) 0.0059(6)
C12 0.0539(10) 0.0609(10) 0.0617(11) -0.0066(8) -0.0152(9) 0.0122(9)
C13 0.0503(10) 0.0833(14) 0.0743(13) -0.0110(11) -0.0189(10) 0.0062(10)
C14 0.0526(10) 0.0653(11) 0.0535(10) -0.0127(8) 0.0082(8) 0.0039(8)
C15 0.0691(12) 0.0650(12) 0.0630(11) -0.0211(10) 0.0021(10) 0.0039(10)
N1 0.0383(6) 0.0482(7) 0.0375(6) -0.0028(5) 0.0003(5) 0.0037(6)
N2 0.0434(7) 0.0583(8) 0.0520(8) 0.0029(7) 0.0064(6) 0.0010(7)
N3 0.0495(7) 0.0546(8) 0.0455(8) -0.0119(6) 0.0066(6) -0.0126(7)
N4 0.0535(8) 0.0562(8) 0.0517(8) -0.0082(7) 0.0103(7) -0.0094(7)
O1 0.0854(10) 0.0915(10) 0.0734(10) -0.0407(8) 0.0272(8) -0.0349(9)
O2 0.0765(10) 0.0826(9) 0.0498(7) -0.0114(7) -0.0163(7) -0.0091(8)

loop_
_atom_type_symbol
_atom_type_description
_atom_type_scat_dispersion_real
_atom_type_scat_dispersion_imag
_atom_type_scat_source
C C 0.0033 0.0016 'International Tables Vol C Tables 4.2.6.8 and 6.1.1.4'
H H 0.0000 0.0000 'International Tables Vol C Tables 4.2.6.8 and 6.1.1.4'
N N 0.0061 0.0033 'International Tables Vol C Tables 4.2.6.8 and 6.1.1.4'
O O 0.0106 0.0060 'International Tables Vol C Tables 4.2.6.8 and 6.1.1.4'

loop_
_geom_angle_atom_site_label_1
_geom_angle_atom_site_label_2
_geom_angle_atom_site_label_3
_geom_angle
O1 C1 N3 124.85(17)
O1 C1 C2 122.06(16)
N3 C1 C2 113.08(14)
N4 C2 C3 122.91(16)
N4 C2 C1 116.35(14)
C3 C2 C1 120.74(15)
C4 C3 C2 118.69(18)
C4 C3 H3 120.7
C2 C3 H3 120.7
C3 C4 C5 119.04(18)
C3 C4 H4 120.5
C5 C4 H4 120.5
C4 C5 C6 118.48(18)
C4 C5 H5 120.8
C6 C5 H5 120.8
N4 C6 C5 123.6(2)
N4 C6 H6 118.2
C5 C6 H6 118.2
C8 C7 N3 124.19(16)
C8 C7 C11 118.67(15)
N3 C7 C11 117.13(14)
C7 C8 C9 118.42(17)
C7 C8 H8 120.8
C9 C8 H8 120.8
C10 C9 C8 118.96(17)
C10 C9 H9 120.5
C8 C9 H9 120.5
N2 C10 C9 123.79(17)
N2 C10 H10 118.1
C9 C10 H10 118.1
N2 C11 C7 122.46(15)
N2 C11 N1 119.58(15)
C7 C11 N1 117.95(14)
N1 C12 C13 109.70(15)
N1 C12 H12A 109.7
C13 C12 H12A 109.7
N1 C12 H12B 109.7
C13 C12 H12B 109.7
H12A C12 H12B 108.2
O2 C13 C12 110.88(18)
O2 C13 H13A 109.5
C12 C13 H13A 109.5
O2 C13 H13B 109.5
C12 C13 H13B 109.5
H13A C13 H13B 108.1
N1 C14 C15 108.10(15)
N1 C14 H14A 110.1
C15 C14 H14A 110.1
N1 C14 H14B 110.1
C15 C14 H14B 110.1
H14A C14 H14B 108.4
O2 C15 C14 112.14(16)
O2 C15 H15A 109.2
C14 C15 H15A 109.2
O2 C15 H15B 109.2
C14 C15 H15B 109.2
H15A C15 H15B 107.9
C11 N1 C14 115.78(13)
C11 N1 C12 113.80(13)
C14 N1 C12 109.37(14)
C11 N2 C10 117.68(16)
C1 N3 C7 129.69(15)
C1 N3 H1N 111.6(14)
C7 N3 H1N 118.6(14)
C6 N4 C2 117.27(16)
C15 O2 C13 109.95(15)

loop_
_geom_bond_atom_site_label_1
_geom_bond_atom_site_label_2
_geom_bond_distance
C1 O1 1.217(2)
C1 N3 1.339(2)
C1 C2 1.500(2)
C2 N4 1.333(2)
C2 C3 1.385(2)
C3 C4 1.370(3)
C3 H3 0.9300
C4 C5 1.374(3)
C4 H4 0.9300
C5 C6 1.376(3)
C5 H5 0.9300
C6 N4 1.330(3)
C6 H6 0.9300
C7 C8 1.379(2)
C7 N3 1.399(2)
C7 C11 1.406(2)
C8 C9 1.386(3)
C8 H8 0.9300
C9 C10 1.362(3)
C9 H9 0.9300
C10 N2 1.340(2)
C10 H10 0.9300
C11 N2 1.324(2)
C11 N1 1.413(2)
C12 N1 1.469(2)
C12 C13 1.498(3)
C12 H12A 0.9700
C12 H12B 0.9700
C13 O2 1.415(3)
C13 H13A 0.9700
C13 H13B 0.9700
C14 N1 1.457(2)
C14 C15 1.504(3)
C14 H14A 0.9700
C14 H14B 0.9700
C15 O2 1.408(2)
C15 H15A 0.9700
C15 H15B 0.9700
N3 H1N 0.84(2)

loop_
_geom_torsion_atom_site_label_1
_geom_torsion_atom_site_label_2
_geom_torsion_atom_site_label_3
_geom_torsion_atom_site_label_4
_geom_torsion
O1 C1 C2 N4 175.00(19)
N3 C1 C2 N4 -4.3(2)
O1 C1 C2 C3 -4.7(3)
N3 C1 C2 C3 176.01(16)
N4 C2 C3 C4 1.6(3)
C1 C2 C3 C4 -178.81(17)
C2 C3 C4 C5 -2.0(3)
C3 C4 C5 C6 0.7(3)
C4 C5 C6 N4 1.4(4)
N3 C7 C8 C9 179.16(16)
C11 C7 C8 C9 0.7(2)
C7 C8 C9 C10 -1.4(3)
C8 C9 C10 N2 0.7(3)
C8 C7 C11 N2 0.7(2)
N3 C7 C11 N2 -177.89(14)
C8 C7 C11 N1 179.71(14)
N3 C7 C11 N1 1.2(2)
N1 C12 C13 O2 -58.2(2)
N1 C14 C15 O2 59.5(2)
N2 C11 N1 C14 26.6(2)
C7 C11 N1 C14 -152.52(15)
N2 C11 N1 C12 -101.43(17)
C7 C11 N1 C12 79.49(18)
C15 C14 N1 C11 172.07(15)
C15 C14 N1 C12 -57.8(2)
C13 C12 N1 C11 -170.56(16)
C13 C12 N1 C14 58.2(2)
C7 C11 N2 C10 -1.3(2)
N1 C11 N2 C10 179.64(14)
C9 C10 N2 C11 0.6(3)
O1 C1 N3 C7 -3.9(3)
C2 C1 N3 C7 175.43(16)
C8 C7 N3 C1 16.8(3)
C11 C7 N3 C1 -164.73(17)
C5 C6 N4 C2 -1.9(3)
C3 C2 N4 C6 0.4(3)
C1 C2 N4 C6 -179.26(17)
C14 C15 O2 C13 -59.7(2)
C12 C13 O2 C15 58.4(2)
